data_2206844
loop_
_publ_author_name
'\,Sahin, Onur'
'Albayrak, \,Ci\(gdem'
'Odaba\,so\(glu, Mustafa'
'B\"uy\"ukg\"ung\"or, Orhan'

_publ_section_title
(<i>E</i>)-2-[1,3-Dihydroxy-2-(hydroxymethyl)propan-2-ylaminomethylene]-4-[(4-ethylphenyl)diazenyl]-6-methoxycyclohexanone
_journal_coeditor_code AT6032
_journal_issue 10
_journal_name_full 'Acta Crystallographica Section E'
_journal_page_first o3508
_journal_page_last o3510
_journal_paper_doi 10.1107/S1600536805030916
_journal_volume 61
_journal_year 2005
_chemical_formula_iupac 'C20 H25 N3 O5'
_chemical_formula_moiety 'C20 H25 N3 O5'
_chemical_formula_sum 'C20 H25 N3 O5'
_chemical_formula_weight 387.43
_chemical_melting_point 454.0(10)
_chemical_name_systematic
;
(E)-2-[1,3-Dihydroxy-2-(hydroxymethyl)propan-2-ylaminomethylene]-4-[(4-
ethylphenyl)diazenyl]-6-methoxycyclohexanone
;
_space_group_IT_number 14
_symmetry_cell_setting monoclinic
_symmetry_space_group_name_Hall '-P 2ybc'
_symmetry_space_group_name_H-M 'P 1 21/c 1'
_atom_sites_solution_hydrogens geom
_atom_sites_solution_primary direct
_atom_sites_solution_secondary difmap
_cell_angle_alpha 90.00
_cell_angle_beta 99.263(7)
_cell_angle_gamma 90.00
_cell_formula_units_Z 4
_cell_length_a 17.0925(16)
_cell_length_b 10.6353(6)
_cell_length_c 10.6634(9)
_cell_measurement_reflns_used 14646
_cell_measurement_temperature 150
_cell_measurement_theta_max 28.79
_cell_measurement_theta_min 1.92
_cell_volume 1913.2(3)
_computing_cell_refinement X-AREA
_computing_data_collection 'X-AREA (Stoe & Cie, 2002)'
_computing_data_reduction 'X-RED32 (Stoe & Cie, 2002)'
_computing_molecular_graphics 'ORTEP-3 for Windows (Farrugia, 1997)'
_computing_publication_material 'WinGX (Farrugia, 1999)'
_computing_structure_refinement 'SHELXL97 (Sheldrick, 1997)'
_computing_structure_solution 'SHELXS97 (Sheldrick, 1997)'
_diffrn_ambient_temperature 150
_diffrn_detector_area_resol_mean 6.67
_diffrn_measured_fraction_theta_full 1.000
_diffrn_measured_fraction_theta_max 1.000
_diffrn_measurement_device_type 'Stoe IPDS-II'
_diffrn_measurement_method \w
_diffrn_radiation_monochromator graphite
_diffrn_radiation_source 'fine-focus sealed tube'
_diffrn_radiation_type MoK\a
_diffrn_radiation_wavelength 0.71073
_diffrn_reflns_av_R_equivalents 0.0518
_diffrn_reflns_av_sigmaI/netI 0.0417
_diffrn_reflns_limit_h_max 21
_diffrn_reflns_limit_h_min -21
_diffrn_reflns_limit_k_max 13
_diffrn_reflns_limit_k_min -13
_diffrn_reflns_limit_l_max 13
_diffrn_reflns_limit_l_min -12
_diffrn_reflns_number 16869
_diffrn_reflns_theta_full 26.00
_diffrn_reflns_theta_max 26.00
_diffrn_reflns_theta_min 2.26
_diffrn_standards_decay_% <2
_diffrn_standards_number 0
_exptl_absorpt_coefficient_mu 0.098
_exptl_absorpt_correction_type none
_exptl_crystal_colour yellow
_exptl_crystal_density_diffrn 1.345
_exptl_crystal_density_method 'not measured'
_exptl_crystal_description prism
_exptl_crystal_F_000 824
_exptl_crystal_size_max 0.420
_exptl_crystal_size_mid 0.290
_exptl_crystal_size_min 0.150
_refine_diff_density_max 0.581
_refine_diff_density_min -0.606
_refine_ls_extinction_method none
_refine_ls_goodness_of_fit_ref 1.051
_refine_ls_hydrogen_treatment constr
_refine_ls_matrix_type full
_refine_ls_number_parameters 299
_refine_ls_number_reflns 3769
_refine_ls_number_restraints 127
_refine_ls_restrained_S_all 1.039
_refine_ls_R_factor_all 0.0854
_refine_ls_R_factor_gt 0.0584
_refine_ls_shift/su_max 0.000
_refine_ls_shift/su_mean 0.000
_refine_ls_structure_factor_coef Fsqd
_refine_ls_weighting_details 'calc w = 1/[\s^2^(Fo^2^)+(0.1061P)^2^+0.2543P] where P = (Fo^2^+2Fc^2^)/3'
_refine_ls_weighting_scheme calc
_refine_ls_wR_factor_gt 0.1595
_refine_ls_wR_factor_ref 0.1741
_reflns_number_gt 2603
_reflns_number_total 3769
_reflns_threshold_expression I>2\s(I)
_cod_data_source_file at6032.cif
_cod_data_source_block I
_cod_depositor_comments
;
The following automatic conversions were performed:

'_chemical_melting_point' value '453-455' was changed to '454.0(10)'
- the average value was taken and precision was estimated.

Automatic conversion script
Id: cif_fix_values 1646 2011-03-28 12:23:43Z adriana 

The following automatic conversions were performed:

'_chemical_melting_point' value '453-455' was changed to '454.0(10)'
- the average value was taken and precision was estimated.

Automatic conversion script
Id: cif_fix_values 1715 2011-07-08 13:25:40Z adriana 
;
_cod_original_sg_symbol_H-M 'P 21/c'
_cod_database_code 2206844
_cod_database_fobs_code 2206844

loop_
_symmetry_equiv_pos_as_xyz
'x, y, z'
'-x, y+1/2, -z+1/2'
'-x, -y, -z'
'x, -y-1/2, z-1/2'

loop_
_atom_site_label
_atom_site_fract_x
_atom_site_fract_y
_atom_site_fract_z
_atom_site_U_iso_or_equiv
_atom_site_adp_type
_atom_site_calc_flag
_atom_site_refinement_flags
_atom_site_occupancy
_atom_site_disorder_assembly
_atom_site_disorder_group
_atom_site_type_symbol
C3A 0.5935(6) 0.5683(8) 0.8928(10) 0.0301(7) Uani d PDU 0.329(3) A 1 C
C4A 0.5523(4) 0.4606(8) 0.8558(7) 0.0301(7) Uani d PDU 0.329(3) A 1 C
H4A 0.5640 0.3874 0.9029 0.036 Uiso calc PR 0.329(3) A 1 H
C5A 0.4942(4) 0.4582(8) 0.7508(8) 0.0301(7) Uani d PDU 0.329(3) A 1 C
H5A 0.4674 0.3835 0.7281 0.036 Uiso calc PR 0.329(3) A 1 H
C6A 0.4747(9) 0.5651(13) 0.6778(14) 0.0301(7) Uani d PDU 0.329(3) A 1 C
C7A 0.5190(4) 0.6733(7) 0.7081(8) 0.0301(7) Uani d PDU 0.329(3) A 1 C
H7A 0.5103 0.7439 0.6562 0.036 Uiso calc PR 0.329(3) A 1 H
C8A 0.5768(4) 0.6759(7) 0.8167(9) 0.0301(7) Uani d PDU 0.329(3) A 1 C
H8A 0.6047 0.7499 0.8390 0.036 Uiso calc PR 0.329(3) A 1 H
C2A 0.6557(11) 0.5769(15) 1.0033(17) 0.0408(11) Uani d PD 0.329(3) A 1 C
H2A1 0.6422 0.6463 1.0548 0.049 Uiso calc PR 0.329(3) A 1 H
H2A2 0.7042 0.6000 0.9728 0.049 Uiso calc PR 0.329(3) A 1 H
C1A 0.6747(7) 0.4644(12) 1.0911(11) 0.0408(11) Uani d P 0.329(3) A 1 C
H1A1 0.7175 0.4854 1.1577 0.061 Uiso calc PR 0.329(3) A 1 H
H1A2 0.6899 0.3944 1.0435 0.061 Uiso calc PR 0.329(3) A 1 H
H1A3 0.6287 0.4423 1.1276 0.061 Uiso calc PR 0.329(3) A 1 H
C3B 0.5861(6) 0.6041(8) 0.8708(10) 0.0301(7) Uani d PDU 0.351(3) A 2 C
C4B 0.5044(4) 0.5817(6) 0.8866(7) 0.0301(7) Uani d PDU 0.351(3) A 2 C
H4B 0.4925 0.5680 0.9676 0.036 Uiso calc PR 0.351(3) A 2 H
C5B 0.4441(4) 0.5803(6) 0.7831(7) 0.0301(7) Uani d PDU 0.351(3) A 2 C
H5B 0.3919 0.5652 0.7934 0.036 Uiso calc PR 0.351(3) A 2 H
C6B 0.4632(12) 0.6015(16) 0.666(2) 0.0301(7) Uani d PDU 0.351(3) A 2 C
C7B 0.5385(4) 0.6328(7) 0.6493(8) 0.0301(7) Uani d PDU 0.351(3) A 2 C
H7B 0.5492 0.6541 0.5692 0.036 Uiso calc PR 0.351(3) A 2 H
C8B 0.5987(4) 0.6323(7) 0.7544(7) 0.0301(7) Uani d PDU 0.351(3) A 2 C
H8B 0.6499 0.6524 0.7424 0.036 Uiso calc PR 0.351(3) A 2 H
C2B 0.6512(10) 0.5988(14) 0.9883(16) 0.0408(11) Uani d PD 0.351(3) A 2 C
H2B1 0.6408 0.6624 1.0488 0.049 Uiso calc PR 0.351(3) A 2 H
H2B2 0.7020 0.6175 0.9632 0.049 Uiso calc PR 0.351(3) A 2 H
C1B 0.6552(6) 0.4645(11) 1.0547(10) 0.0408(11) Uani d P 0.351(3) A 2 C
H1B1 0.6965 0.4645 1.1274 0.061 Uiso calc PR 0.351(3) A 2 H
H1B2 0.6663 0.4015 0.9955 0.061 Uiso calc PR 0.351(3) A 2 H
H1B3 0.6053 0.4465 1.0812 0.061 Uiso calc PR 0.351(3) A 2 H
C3C 0.5622(5) 0.6560(10) 0.8950(8) 0.036(2) Uani d PDU 0.320(4) A 3 C
C4C 0.5563(4) 0.5461(9) 0.8255(8) 0.035(2) Uani d PDU 0.320(4) A 3 C
H4C 0.5904 0.4797 0.8518 0.042 Uiso calc PR 0.320(4) A 3 H
C5C 0.4995(5) 0.5331(9) 0.7156(8) 0.026(2) Uani d PDU 0.320(4) A 3 C
H5C 0.4960 0.4579 0.6706 0.031 Uiso calc PR 0.320(4) A 3 H
C6C 0.4489(7) 0.6302(12) 0.6737(15) 0.026(3) Uani d PDU 0.320(4) A 3 C
C7C 0.4587(5) 0.7479(7) 0.7403(8) 0.034(2) Uani d PDU 0.320(4) A 3 C
H7C 0.4284 0.8174 0.7098 0.041 Uiso calc PR 0.320(4) A 3 H
C8C 0.5135(5) 0.7570(8) 0.8500(8) 0.038(2) Uani d PDU 0.320(4) A 3 C
H8C 0.5180 0.8322 0.8951 0.046 Uiso calc PR 0.320(4) A 3 H
C2C 0.6137(5) 0.6733(9) 1.0275(9) 0.0408(11) Uani d PD 0.320(4) A 3 C
H2C1 0.6313 0.7599 1.0377 0.049 Uiso calc PR 0.320(4) A 3 H
H2C2 0.5822 0.6547 1.0932 0.049 Uiso calc PR 0.320(4) A 3 H
C1C 0.6850(6) 0.5869(10) 1.0418(10) 0.0408(11) Uani d P 0.320(4) A 3 C
H1C1 0.7163 0.5986 1.1242 0.061 Uiso calc PR 0.320(4) A 3 H
H1C2 0.7165 0.6062 0.9775 0.061 Uiso calc PR 0.320(4) A 3 H
H1C3 0.6675 0.5011 1.0328 0.061 Uiso calc PR 0.320(4) A 3 H
C15 0.2456(2) 0.7468(3) 0.1514(4) 0.0723(2) Uani d . 1 . . C
H15A 0.2291 0.7900 0.0725 0.108 Uiso calc R 1 . . H
H15B 0.3024 0.7420 0.1680 0.108 Uiso calc R 1 . . H
H15C 0.2271 0.7917 0.2190 0.108 Uiso calc R 1 . . H
C9 0.29527(15) 0.4942(3) 0.4578(2) 0.0320(6) Uani d . 1 . . C
C10 0.24873(15) 0.3900(2) 0.4571(2) 0.0309(6) Uani d . 1 . . C
H10 0.2532 0.3395 0.5291 0.037 Uiso calc R 1 . . H
C11 0.19368(13) 0.3578(2) 0.3479(2) 0.0229(5) Uani d . 1 . . C
C12 0.18655(13) 0.4346(2) 0.2372(2) 0.0222(5) Uani d . 1 . . C
C13 0.23126(15) 0.5498(2) 0.2480(2) 0.0307(6) Uani d . 1 . . C
C14 0.28533(16) 0.5770(3) 0.3526(3) 0.0364(6) Uani d . 1 . . C
H14 0.3157 0.6498 0.3550 0.044 Uiso calc R 1 . . H
C16 0.14711(14) 0.2483(2) 0.3498(2) 0.0247(5) Uani d . 1 . . C
H16 0.1530 0.2004 0.4237 0.030 Uiso calc R 1 . . H
C17 0.04341(13) 0.10209(19) 0.2413(2) 0.0204(5) Uani d . 1 . . C
C18 -0.03980(13) 0.1490(2) 0.1843(2) 0.0233(5) Uani d . 1 . . C
H18A -0.0739 0.0775 0.1588 0.028 Uiso calc R 1 . . H
H18B -0.0622 0.1955 0.2483 0.028 Uiso calc R 1 . . H
C19 0.07655(14) 0.0103(2) 0.1529(2) 0.0234(5) Uani d . 1 . . C
H19A 0.0765 0.0486 0.0704 0.028 Uiso calc R 1 . . H
H19B 0.1306 -0.0125 0.1881 0.028 Uiso calc R 1 . . H
C20 0.03705(14) 0.0412(2) 0.3686(2) 0.0226(5) Uani d . 1 . . C
H20A 0.0334 0.1067 0.4307 0.027 Uiso calc R 1 . . H
H20B -0.0114 -0.0077 0.3598 0.027 Uiso calc R 1 . . H
N1 0.40267(18) 0.5932(3) 0.5619(2) 0.06047(14) Uani d DU 1 . . N
N2 0.35390(14) 0.5086(2) 0.5660(2) 0.0418(6) Uani d . 1 A . N
N3 0.09626(11) 0.21156(16) 0.25222(17) 0.0211(4) Uani d . 1 . . N
H3 0.0933 0.2577 0.1854 0.025 Uiso calc R 1 . . H
O1 0.21331(13) 0.62325(17) 0.14344(19) 0.0495(6) Uani d . 1 . . O
O2 0.14136(9) 0.40549(14) 0.13321(15) 0.0243(4) Uani d . 1 . . O
O3 -0.03690(9) 0.22770(14) 0.07718(14) 0.0248(4) Uani d . 1 . . O
H3A -0.0187 0.1880 0.0226 0.037 Uiso calc R 1 . . H
O4 0.02729(10) -0.09798(14) 0.14105(16) 0.0299(4) Uani d . 1 . . O
H4 0.0438 -0.1490 0.0939 0.045 Uiso calc R 1 . . H
O5 0.10246(9) -0.03868(14) 0.41504(15) 0.0251(4) Uani d . 1 . . O
H5 0.1175 -0.0745 0.3552 0.038 Uiso calc R 1 . . H

loop_
_atom_site_aniso_label
_atom_site_aniso_U_11
_atom_site_aniso_U_22
_atom_site_aniso_U_33
_atom_site_aniso_U_12
_atom_site_aniso_U_13
_atom_site_aniso_U_23
C3A 0.0305(12) 0.0261(15) 0.0318(14) -0.0052(10) -0.0009(9) -0.0003(10)
C4A 0.0305(12) 0.0261(15) 0.0318(14) -0.0052(10) -0.0009(9) -0.0003(10)
C5A 0.0305(12) 0.0261(15) 0.0318(14) -0.0052(10) -0.0009(9) -0.0003(10)
C6A 0.0305(12) 0.0261(15) 0.0318(14) -0.0052(10) -0.0009(9) -0.0003(10)
C7A 0.0305(12) 0.0261(15) 0.0318(14) -0.0052(10) -0.0009(9) -0.0003(10)
C8A 0.0305(12) 0.0261(15) 0.0318(14) -0.0052(10) -0.0009(9) -0.0003(10)
C2A 0.035(3) 0.045(2) 0.040(3) -0.006(2) -0.0037(18) -0.004(2)
C1A 0.035(3) 0.045(2) 0.040(3) -0.006(2) -0.0037(18) -0.004(2)
C3B 0.0305(12) 0.0261(15) 0.0318(14) -0.0052(10) -0.0009(9) -0.0003(10)
C4B 0.0305(12) 0.0261(15) 0.0318(14) -0.0052(10) -0.0009(9) -0.0003(10)
C5B 0.0305(12) 0.0261(15) 0.0318(14) -0.0052(10) -0.0009(9) -0.0003(10)
C6B 0.0305(12) 0.0261(15) 0.0318(14) -0.0052(10) -0.0009(9) -0.0003(10)
C7B 0.0305(12) 0.0261(15) 0.0318(14) -0.0052(10) -0.0009(9) -0.0003(10)
C8B 0.0305(12) 0.0261(15) 0.0318(14) -0.0052(10) -0.0009(9) -0.0003(10)
C2B 0.035(3) 0.045(2) 0.040(3) -0.006(2) -0.0037(18) -0.004(2)
C1B 0.035(3) 0.045(2) 0.040(3) -0.006(2) -0.0037(18) -0.004(2)
C3C 0.032(5) 0.051(6) 0.025(5) -0.023(4) 0.003(4) 0.008(4)
C4C 0.023(4) 0.045(6) 0.036(5) -0.008(4) -0.002(4) 0.007(4)
C5C 0.031(5) 0.023(5) 0.024(4) 0.007(4) 0.005(3) -0.002(3)
C6C 0.021(6) 0.030(7) 0.025(5) -0.004(4) -0.005(4) 0.009(5)
C7C 0.049(5) 0.023(4) 0.029(4) -0.009(3) 0.003(4) -0.002(3)
C8C 0.052(5) 0.027(4) 0.033(5) -0.019(4) -0.003(4) -0.003(3)
C2C 0.035(3) 0.045(2) 0.040(3) -0.006(2) -0.0037(18) -0.004(2)
C1C 0.035(3) 0.045(2) 0.040(3) -0.006(2) -0.0037(18) -0.004(2)
C15 0.080 0.039 0.086 -0.0311(15) -0.023(2) 0.0262(16)
C9 0.0357(13) 0.0382(14) 0.0219(12) -0.0155(11) 0.0038(10) -0.0069(10)
C10 0.0406(14) 0.0329(13) 0.0185(11) -0.0115(11) 0.0025(10) -0.0004(10)
C11 0.0274(11) 0.0219(11) 0.0192(11) -0.0052(9) 0.0026(9) -0.0024(9)
C12 0.0255(11) 0.0192(11) 0.0218(11) -0.0003(9) 0.0032(9) -0.0030(9)
C13 0.0407(14) 0.0238(12) 0.0272(13) -0.0083(10) 0.0040(10) 0.0029(10)
C14 0.0467(15) 0.0311(13) 0.0306(14) -0.0191(11) 0.0044(11) -0.0026(11)
C16 0.0330(12) 0.0220(11) 0.0181(11) -0.0041(9) 0.0009(9) 0.0012(9)
C17 0.0292(12) 0.0147(10) 0.0169(11) -0.0048(8) 0.0030(9) -0.0009(8)
C18 0.0302(12) 0.0195(11) 0.0199(11) -0.0033(9) 0.0028(9) -0.0007(9)
C19 0.0335(12) 0.0181(10) 0.0190(11) -0.0035(9) 0.0051(9) -0.0007(9)
C20 0.0317(12) 0.0174(10) 0.0188(11) -0.0036(9) 0.0045(9) -0.0009(8)
N1 0.072 0.070 0.034 -0.0517(11) -0.0052(13) 0.0023(13)
N2 0.0423(13) 0.0584(15) 0.0239(11) -0.0241(11) 0.0033(9) -0.0104(11)
N3 0.0297(10) 0.0163(9) 0.0166(9) -0.0051(7) 0.0019(7) 0.0011(7)
O1 0.0733(14) 0.0269(10) 0.0412(12) -0.0232(9) -0.0123(10) 0.0131(8)
O2 0.0314(9) 0.0198(8) 0.0200(8) -0.0025(6) -0.0010(7) 0.0023(6)
O3 0.0374(9) 0.0199(8) 0.0170(8) 0.0018(7) 0.0036(6) -0.0019(6)
O4 0.0474(10) 0.0175(8) 0.0257(9) -0.0084(7) 0.0086(7) -0.0067(7)
O5 0.0374(9) 0.0187(8) 0.0187(8) 0.0022(6) 0.0029(7) 0.0002(6)

loop_
_atom_type_symbol
_atom_type_description
_atom_type_scat_dispersion_real
_atom_type_scat_dispersion_imag
_atom_type_scat_source
C C 0.0033 0.0016 'International Tables Vol C Tables 4.2.6.8 and 6.1.1.4'
H H 0.0000 0.0000 'International Tables Vol C Tables 4.2.6.8 and 6.1.1.4'
N N 0.0061 0.0033 'International Tables Vol C Tables 4.2.6.8 and 6.1.1.4'
O O 0.0106 0.0060 'International Tables Vol C Tables 4.2.6.8 and 6.1.1.4'

loop_
_geom_angle_atom_site_label_1
_geom_angle_atom_site_label_2
_geom_angle_atom_site_label_3
_geom_angle
_geom_angle_publ_flag
C4A C3A C8A 117.9(9) ?
C4A C3A C2A 124.1(9) ?
C8A C3A C2A 118.0(9) ?
C3A C4A C5A 121.5(8) ?
C3A C4A H4A 119.3 ?
C5A C4A H4A 119.3 ?
C4A C5A C6A 121.3(9) ?
C4A C5A H5A 119.3 ?
C6A C5A H5A 119.3 ?
C5A C6A C7A 118.4(12) ?
C5A C6A N1 131.4(10) ?
C7A C6A N1 110.0(10) ?
C6A C7A C8A 119.8(9) ?
C6A C7A H7A 120.1 ?
C8A C7A H7A 120.1 ?
C7A C8A C3A 120.9(7) ?
C7A C8A H8A 119.6 ?
C3A C8A H8A 119.6 ?
C3A C2A C1A 120.2(14) ?
C3A C2A H2A1 107.3 ?
C1A C2A H2A1 107.3 ?
C3A C2A H2A2 107.3 ?
C1A C2A H2A2 107.3 ?
H2A1 C2A H2A2 106.9 ?
C2A C1A H1A1 109.5 ?
C2A C1A H1A2 109.5 ?
H1A1 C1A H1A2 109.5 ?
C2A C1A H1A3 109.5 ?
H1A1 C1A H1A3 109.5 ?
H1A2 C1A H1A3 109.5 ?
C8B C3B C4B 116.8(8) ?
C8B C3B C2B 124.4(11) ?
C4B C3B C2B 118.8(10) ?
C5B C4B C3B 121.0(8) ?
C5B C4B H4B 119.5 ?
C3B C4B H4B 119.5 ?
C6B C5B C4B 118.2(11) ?
C6B C5B H5B 120.9 ?
C4B C5B H5B 120.9 ?
C5B C6B C7B 122.2(17) ?
C5B C6B N1 117.8(16) ?
C7B C6B N1 120.1(17) ?
C6B C7B C8B 118.7(12) ?
C6B C7B H7B 120.6 ?
C8B C7B H7B 120.6 ?
C3B C8B C7B 122.8(8) ?
C3B C8B H8B 118.6 ?
C7B C8B H8B 118.6 ?
C3B C2B C1B 111.7(11) ?
C3B C2B H2B1 109.3 ?
C1B C2B H2B1 109.3 ?
C3B C2B H2B2 109.3 ?
C1B C2B H2B2 109.3 ?
H2B1 C2B H2B2 107.9 ?
C2B C1B H1B1 109.5 ?
C2B C1B H1B2 109.5 ?
H1B1 C1B H1B2 109.5 ?
C2B C1B H1B3 109.5 ?
H1B1 C1B H1B3 109.5 ?
H1B2 C1B H1B3 109.5 ?
C4C C3C C8C 118.6(7) ?
C4C C3C C2C 124.9(9) ?
C8C C3C C2C 116.2(9) ?
C3C C4C C5C 120.9(8) ?
C3C C4C H4C 119.6 ?
C5C C4C H4C 119.6 ?
C6C C5C C4C 120.8(10) ?
C6C C5C H5C 119.6 ?
C4C C5C H5C 119.6 ?
C5C C6C N1 108.1(10) ?
C5C C6C C7C 118.5(12) ?
N1 C6C C7C 133.0(9) ?
C8C C7C C6C 119.4(9) ?
C8C C7C H7C 120.3 ?
C6C C7C H7C 120.3 ?
C7C C8C C3C 121.6(8) ?
C7C C8C H8C 119.2 ?
C3C C8C H8C 119.2 ?
C1C C2C C3C 110.4(8) ?
C1C C2C H2C1 109.6 ?
C3C C2C H2C1 109.6 ?
C1C C2C H2C2 109.6 ?
C3C C2C H2C2 109.6 ?
H2C1 C2C H2C2 108.1 ?
C2C C1C H1C1 109.5 ?
C2C C1C H1C2 109.5 ?
H1C1 C1C H1C2 109.5 ?
C2C C1C H1C3 109.5 ?
H1C1 C1C H1C3 109.5 ?
H1C2 C1C H1C3 109.5 ?
O1 C15 H15A 109.5 ?
O1 C15 H15B 109.5 ?
H15A C15 H15B 109.5 ?
O1 C15 H15C 109.5 ?
H15A C15 H15C 109.5 ?
H15B C15 H15C 109.5 ?
C10 C9 N2 115.5(2) ?
C10 C9 C14 120.4(2) ?
N2 C9 C14 124.1(2) ?
C9 C10 C11 120.7(2) ?
C9 C10 H10 119.6 ?
C11 C10 H10 119.6 ?
C16 C11 C10 119.3(2) ?
C16 C11 C12 120.75(19) ?
C10 C11 C12 120.0(2) ?
O2 C12 C11 122.5(2) y
O2 C12 C13 120.8(2) y
C11 C12 C13 116.6(2) ?
O1 C13 C14 125.8(2) ?
O1 C13 C12 112.2(2) ?
C14 C13 C12 121.9(2) ?
C13 C14 C9 119.8(2) ?
C13 C14 H14 120.1 ?
C9 C14 H14 120.1 ?
N3 C16 C11 122.7(2) y
N3 C16 H16 118.7 ?
C11 C16 H16 118.7 ?
N3 C17 C20 113.45(17) ?
N3 C17 C19 105.75(17) ?
C20 C17 C19 111.39(18) ?
N3 C17 C18 107.03(17) ?
C20 C17 C18 107.20(18) ?
C19 C17 C18 112.03(18) ?
O3 C18 C17 111.00(18) ?
O3 C18 H18A 109.4 ?
C17 C18 H18A 109.4 ?
O3 C18 H18B 109.4 ?
C17 C18 H18B 109.4 ?
H18A C18 H18B 108.0 ?
O4 C19 C17 107.44(18) ?
O4 C19 H19A 110.2 ?
C17 C19 H19A 110.2 ?
O4 C19 H19B 110.2 ?
C17 C19 H19B 110.2 ?
H19A C19 H19B 108.5 ?
O5 C20 C17 113.43(19) ?
O5 C20 H20A 108.9 ?
C17 C20 H20A 108.9 ?
O5 C20 H20B 108.9 ?
C17 C20 H20B 108.9 ?
H20A C20 H20B 107.7 ?
N2 N1 C6C 118.4(6) ?
N2 N1 C6B 115.9(9) ?
N2 N1 C6A 105.8(5) ?
N1 N2 C9 116.5(2) y
C16 N3 C17 128.61(19) y
C16 N3 H3 115.7 ?
C17 N3 H3 115.7 ?
C13 O1 C15 116.7(2) ?
C18 O3 H3A 109.5 ?
C19 O4 H4 109.5 ?
C20 O5 H5 109.5 ?

loop_
_geom_bond_atom_site_label_1
_geom_bond_atom_site_label_2
_geom_bond_distance
_geom_bond_publ_flag
C3A C4A 1.368(12) ?
C3A C8A 1.406(12) ?
C3A C2A 1.46(2) ?
C4A C5A 1.373(11) ?
C4A H4A 0.9300 ?
C5A C6A 1.387(15) ?
C5A H5A 0.9300 ?
C6A C7A 1.388(16) ?
C6A N1 1.626(16) ?
C7A C8A 1.397(11) ?
C7A H7A 0.9300 ?
C8A H8A 0.9300 ?
C2A C1A 1.522(16) ?
C2A H2A1 0.9700 ?
C2A H2A2 0.9700 ?
C1A H1A1 0.9600 ?
C1A H1A2 0.9600 ?
C1A H1A3 0.9600 ?
C3B C8B 1.327(13) ?
C3B C4B 1.452(13) ?
C3B C2B 1.538(17) ?
C4B C5B 1.384(10) ?
C4B H4B 0.9300 ?
C5B C6B 1.36(2) ?
C5B H5B 0.9300 ?
C6B C7B 1.37(2) ?
C6B N1 1.40(2) ?
C7B C8B 1.394(10) ?
C7B H7B 0.9300 ?
C8B H8B 0.9300 ?
C2B C1B 1.590(16) ?
C2B H2B1 0.9700 ?
C2B H2B2 0.9700 ?
C1B H1B1 0.9600 ?
C1B H1B2 0.9600 ?
C1B H1B3 0.9600 ?
C3C C4C 1.379(15) ?
C3C C8C 1.397(14) ?
C3C C2C 1.551(12) ?
C4C C5C 1.403(13) ?
C4C H4C 0.9300 ?
C5C C6C 1.374(13) ?
C5C H5C 0.9300 ?
C6C N1 1.378(16) ?
C6C C7C 1.436(15) ?
C7C C8C 1.378(11) ?
C7C H7C 0.9300 ?
C8C H8C 0.9300 ?
C2C C1C 1.514(14) ?
C2C H2C1 0.9700 ?
C2C H2C2 0.9700 ?
C1C H1C1 0.9600 ?
C1C H1C2 0.9600 ?
C1C H1C3 0.9600 ?
C15 O1 1.422(3) y
C15 H15A 0.9600 ?
C15 H15B 0.9600 ?
C15 H15C 0.9600 ?
C9 C10 1.364(3) ?
C9 N2 1.410(3) y
C9 C14 1.414(4) ?
C10 C11 1.416(3) ?
C10 H10 0.9300 ?
C11 C16 1.413(3) y
C11 C12 1.424(3) y
C12 O2 1.283(3) y
C12 C13 1.439(3) y
C13 O1 1.355(3) y
C13 C14 1.361(4) ?
C14 H14 0.9300 ?
C16 N3 1.304(3) y
C16 H16 0.9300 ?
C17 N3 1.467(3) ?
C17 C20 1.524(3) ?
C17 C19 1.528(3) ?
C17 C18 1.537(3) ?
C18 O3 1.424(3) y
C18 H18A 0.9700 ?
C18 H18B 0.9700 ?
C19 O4 1.420(3) y
C19 H19A 0.9700 ?
C19 H19B 0.9700 ?
C20 O5 1.428(3) y
C20 H20A 0.9700 ?
C20 H20B 0.9700 ?
N1 N2 1.232(3) y
N3 H3 0.8600 ?
O3 H3A 0.8200 ?
O4 H4 0.8200 ?
O5 H5 0.8200 ?

loop_
_geom_hbond_atom_site_label_D
_geom_hbond_atom_site_label_H
_geom_hbond_atom_site_label_A
_geom_hbond_site_symmetry_A
_geom_hbond_distance_DH
_geom_hbond_distance_HA
_geom_hbond_distance_DA
_geom_hbond_angle_DHA
N3 H3 O2 . 0.86 1.90 2.603(2) 138
O5 H5 O4 . 0.82 2.55 3.062(2) 121
O3 H3A O4 3 0.82 1.97 2.733(2) 153
O4 H4 O3 3 0.82 1.99 2.733(2) 150

loop_
_geom_torsion_atom_site_label_1
_geom_torsion_atom_site_label_2
_geom_torsion_atom_site_label_3
_geom_torsion_atom_site_label_4
_geom_torsion
C8A C3A C4A C5A -2.6(10)
C2A C3A C4A C5A 179.9(12)
C3A C4A C5A C6A -0.1(11)
C4A C5A C6A C7A 4.3(16)
C4A C5A C6A N1 -171.3(9)
C5A C6A C7A C8A -5.8(17)
N1 C6A C7A C8A 170.8(8)
C6A C7A C8A C3A 3.1(14)
C4A C3A C8A C7A 1.1(13)
C2A C3A C8A C7A 178.7(12)
C4A C3A C2A C1A -4(2)
C8A C3A C2A C1A 178.3(12)
C8B C3B C4B C5B 4.9(10)
C2B C3B C4B C5B -177.3(9)
C3B C4B C5B C6B -0.5(11)
C4B C5B C6B C7B -4.8(17)
C4B C5B C6B N1 176.6(9)
C5B C6B C7B C8B 5.6(18)
N1 C6B C7B C8B -175.8(9)
C4B C3B C8B C7B -4.1(12)
C2B C3B C8B C7B 178.2(9)
C6B C7B C8B C3B -0.9(14)
C8B C3B C2B C1B -122.1(12)
C4B C3B C2B C1B 60.2(14)
C8C C3C C4C C5C -3.5(10)
C2C C3C C4C C5C 170.3(8)
C3C C4C C5C C6C 0.8(11)
C4C C5C C6C N1 177.3(7)
C4C C5C C6C C7C 3.8(16)
C5C C6C C7C C8C -5.6(16)
N1 C6C C7C C8C -177.1(11)
C6C C7C C8C C3C 2.9(14)
C4C C3C C8C C7C 1.6(12)
C2C C3C C8C C7C -172.8(8)
C4C C3C C2C C1C 29.1(11)
C8C C3C C2C C1C -156.9(8)
N2 C9 C10 C11 -173.0(2)
C14 C9 C10 C11 4.6(4)
C9 C10 C11 C16 179.2(2)
C9 C10 C11 C12 0.1(4)
C16 C11 C12 O2 -3.6(4)
C10 C11 C12 O2 175.5(2)
C16 C11 C12 C13 174.7(2)
C10 C11 C12 C13 -6.2(3)
O2 C12 C13 O1 5.9(3)
C11 C12 C13 O1 -172.5(2)
O2 C12 C13 C14 -173.5(2)
C11 C12 C13 C14 8.1(4)
O1 C13 C14 C9 176.9(3)
C12 C13 C14 C9 -3.8(4)
C10 C9 C14 C13 -2.7(4)
N2 C9 C14 C13 174.6(3)
C10 C11 C16 N3 -178.8(2)
C12 C11 C16 N3 0.3(4)
N3 C17 C18 O3 47.0(2)
C20 C17 C18 O3 169.07(17)
C19 C17 C18 O3 -68.4(2)
N3 C17 C19 O4 179.36(16)
C20 C17 C19 O4 55.7(2)
C18 C17 C19 O4 -64.4(2)
N3 C17 C20 O5 -79.6(2)
C19 C17 C20 O5 39.5(2)
C18 C17 C20 O5 162.43(17)
C5C C6C N1 N2 68.0(11)
C7C C6C N1 N2 -119.9(13)
C5C C6C N1 C6B -18(4)
C7C C6C N1 C6B 154(6)
C5C C6C N1 C6A -3.8(11)
C7C C6C N1 C6A 168(2)
C5B C6B N1 N2 -38.6(15)
C7B C6B N1 N2 142.7(10)
C5B C6B N1 C6C 64(4)
C7B C6B N1 C6C -115(5)
C5B C6B N1 C6A -86(5)
C7B C6B N1 C6A 95(5)
C5A C6A N1 N2 15.5(15)
C7A C6A N1 N2 -160.4(8)
C5A C6A N1 C6C 135(2)
C7A C6A N1 C6C -40.7(12)
C5A C6A N1 C6B 152(6)
C7A C6A N1 C6B -24(5)
C6C N1 N2 C9 165.1(5)
C6B N1 N2 C9 -176.2(9)
C6A N1 N2 C9 -165.2(6)
C10 C9 N2 N1 171.4(3)
C14 C9 N2 N1 -6.1(4)
C11 C16 N3 C17 -178.9(2)
C20 C17 N3 C16 13.1(3)
C19 C17 N3 C16 -109.3(3)
C18 C17 N3 C16 131.1(2)
C14 C13 O1 C15 -9.3(5)
C12 C13 O1 C15 171.3(3)
